data_4084821
loop_
_publ_author_name
'Lummiss, Justin A. M.'
'McClennan, William L.'
'McDonald, Robert'
'Fogg, Deryn E.'

_publ_section_title
;
 Donor-Induced Decomposition of the Grubbs Catalysts:
 An&#x00A0;Intercepted Intermediate
;
_journal_issue 23
_journal_name_full Organometallics
_journal_page_first 6738
_journal_paper_doi 10.1021/om501011y
_journal_volume 33
_journal_year 2014
_chemical_formula_moiety 'C34 H50 Cl2 N3 P Ru'
_chemical_formula_sum 'C34 H50 Cl2 N3 P Ru'
_chemical_formula_weight 703.71
_chemical_name_systematic
; 
 ? 
;
_space_group_crystal_system monoclinic
_space_group_IT_number 14
_space_group_name_Hall '-P 2ybc'
_space_group_name_H-M_alt 'P 1 21/c 1'
_symmetry_space_group_name_Hall '-P 2ybc'
_symmetry_space_group_name_H-M 'P 1 21/c 1'
_atom_sites_solution_hydrogens geom
_audit_creation_method SHELXL-2013
_cell_angle_alpha 90
_cell_angle_beta 93.0376(8)
_cell_angle_gamma 90
_cell_formula_units_Z 4
_cell_length_a 17.3322(12)
_cell_length_b 10.9026(8)
_cell_length_c 17.5380(12)
_cell_measurement_reflns_used 9207
_cell_measurement_temperature 173(2)
_cell_measurement_theta_max 28.02
_cell_measurement_theta_min 2.21
_cell_volume 3309.4(4)
_computing_cell_refinement 'Bruker SAINT'
_computing_data_collection 'Bruker APEX2'
_computing_data_reduction 'Bruker SAINT'
_computing_molecular_graphics 'Bruker SHELXTL'
_computing_publication_material 'Bruker SHELXTL'
_computing_structure_refinement 'SHELXL-2013 (Sheldrick, 2013)'
_computing_structure_solution 'SHELXS-97 (Sheldrick, 2008)'
_diffrn_ambient_temperature 173(2)
_diffrn_measured_fraction_theta_full 1.000
_diffrn_measured_fraction_theta_max 0.969
_diffrn_measurement_device_type 'Bruker APEX-II CCD'
_diffrn_measurement_method '\w scans'
_diffrn_radiation_type MoK\a
_diffrn_radiation_wavelength 0.71073
_diffrn_reflns_av_R_equivalents 0.0215
_diffrn_reflns_av_unetI/netI 0.0184
_diffrn_reflns_Laue_measured_fraction_full 1.000
_diffrn_reflns_Laue_measured_fraction_max 0.969
_diffrn_reflns_limit_h_max 22
_diffrn_reflns_limit_h_min -22
_diffrn_reflns_limit_k_max 14
_diffrn_reflns_limit_k_min -14
_diffrn_reflns_limit_l_max 23
_diffrn_reflns_limit_l_min -23
_diffrn_reflns_number 28446
_diffrn_reflns_point_group_measured_fraction_full 1.000
_diffrn_reflns_point_group_measured_fraction_max 0.969
_diffrn_reflns_theta_full 25.242
_diffrn_reflns_theta_max 28.321
_diffrn_reflns_theta_min 1.176
_exptl_absorpt_coefficient_mu 0.712
_exptl_absorpt_correction_T_max 0.9136
_exptl_absorpt_correction_T_min 0.7961
_exptl_absorpt_correction_type integration
_exptl_absorpt_process_details 'SADABS (Sheldrick, 2008)'
_exptl_crystal_colour red
_exptl_crystal_density_diffrn 1.412
_exptl_crystal_description fragment
_exptl_crystal_F_000 1472
_exptl_crystal_size_max 0.416
_exptl_crystal_size_mid 0.358
_exptl_crystal_size_min 0.224
_refine_diff_density_max 0.663
_refine_diff_density_min -0.568
_refine_diff_density_rms 0.059
_refine_ls_extinction_method none
_refine_ls_goodness_of_fit_ref 1.064
_refine_ls_hydrogen_treatment constr
_refine_ls_matrix_type full
_refine_ls_number_parameters 424
_refine_ls_number_reflns 8002
_refine_ls_number_restraints 0
_refine_ls_restrained_S_all 1.064
_refine_ls_R_factor_all 0.0249
_refine_ls_R_factor_gt 0.0231
_refine_ls_shift/su_max 0.001
_refine_ls_shift/su_mean 0.000
_refine_ls_structure_factor_coef Fsqd
_refine_ls_weighting_details 'w=1/[\s^2^(Fo^2^)+(0.0329P)^2^+1.3492P] where P=(Fo^2^+2Fc^2^)/3'
_refine_ls_weighting_scheme calc
_refine_ls_wR_factor_gt 0.0626
_refine_ls_wR_factor_ref 0.0636
_reflns_Friedel_coverage 0.000
_reflns_number_gt 7494
_reflns_number_total 8002
_reflns_threshold_expression 'I > 2\s(I)'
_cod_data_source_file om501011y_si_002.cif
_cod_data_source_block ott1403
_cod_depositor_comments 'Adding full bibliography for 4084821.cif.'
_cod_database_code 4084821
_shelx_space_group_comment
; 
The symmetry employed for this shelxl refinement is uniquely defined 
by the following loop, which should always be used as a source of 
symmetry information in preference to the above space-group names. 
They are only intended as comments. 
;
_shelx_estimated_absorpt_t_min 0.756
_shelx_estimated_absorpt_t_max 0.857
_shelxl_version_number 2013-4

loop_
_space_group_symop_operation_xyz
'x, y, z'
'-x, y+1/2, -z+1/2'
'-x, -y, -z'
'x, -y-1/2, z-1/2'

loop_
_atom_site_label
_atom_site_type_symbol
_atom_site_fract_x
_atom_site_fract_y
_atom_site_fract_z
_atom_site_U_iso_or_equiv
_atom_site_adp_type
_atom_site_occupancy
_atom_site_site_symmetry_order
_atom_site_calc_flag
_atom_site_refinement_flags_posn
_atom_site_refinement_flags_adp
_atom_site_refinement_flags_occupancy
_atom_site_disorder_assembly
_atom_site_disorder_group
Ru Ru 0.24385(2) 0.07037(2) 0.19723(2) 0.01830(4) Uani 1 1 d . . . . .
Cl1 Cl 0.18128(2) 0.26678(3) 0.16931(2) 0.02597(8) Uani 1 1 d . . . . .
Cl2 Cl 0.30343(2) -0.12588(3) 0.22873(2) 0.02385(7) Uani 1 1 d . . . . .
P P 0.25255(2) -0.08740(3) 0.01959(2) 0.02020(8) Uani 1 1 d . . . . .
N1 N 0.13432(7) -0.00488(12) 0.20852(7) 0.0224(2) Uani 1 1 d . . . . .
N2 N 0.35351(7) 0.15304(12) 0.19252(7) 0.0234(2) Uani 1 1 d . . . . .
N3 N 0.23974(7) 0.10725(12) 0.31681(7) 0.0227(2) Uani 1 1 d . . . . .
C1 C 0.24127(9) 0.04832(14) 0.07437(8) 0.0227(3) Uani 1 1 d . . . . .
H1A H 0.1910 0.0830 0.0557 0.027 Uiso 1 1 calc R U . . .
H1B H 0.2811 0.1055 0.0570 0.027 Uiso 1 1 calc R U . . .
C11 C 0.34391(8) -0.16442(13) 0.04479(8) 0.0220(3) Uani 1 1 d . . . . .
H11 H 0.3358 -0.2067 0.0943 0.026 Uiso 1 1 calc R U . . .
C12 C 0.41106(9) -0.07502(14) 0.06208(9) 0.0266(3) Uani 1 1 d . . . . .
H12A H 0.4272 -0.0375 0.0140 0.032 Uiso 1 1 calc R U . . .
H12B H 0.3943 -0.0086 0.0960 0.032 Uiso 1 1 calc R U . . .
C13 C 0.47857(9) -0.14441(17) 0.10074(10) 0.0332(4) Uani 1 1 d . . . . .
H13A H 0.4630 -0.1768 0.1504 0.040 Uiso 1 1 calc R U . . .
H13B H 0.5223 -0.0872 0.1109 0.040 Uiso 1 1 calc R U . . .
C14 C 0.50479(10) -0.25026(19) 0.05172(12) 0.0416(4) Uani 1 1 d . . . . .
H14A H 0.5457 -0.2972 0.0805 0.050 Uiso 1 1 calc R U . . .
H14B H 0.5270 -0.2172 0.0051 0.050 Uiso 1 1 calc R U . . .
C15 C 0.43762(10) -0.33577(17) 0.02903(12) 0.0398(4) Uani 1 1 d . . . . .
H15A H 0.4204 -0.3781 0.0751 0.048 Uiso 1 1 calc R U . . .
H15B H 0.4555 -0.3990 -0.0065 0.048 Uiso 1 1 calc R U . . .
C16 C 0.36937(9) -0.26607(15) -0.00918(9) 0.0288(3) Uani 1 1 d . . . . .
H16A H 0.3259 -0.3232 -0.0207 0.035 Uiso 1 1 calc R U . . .
H16B H 0.3848 -0.2296 -0.0578 0.035 Uiso 1 1 calc R U . . .
C21 C 0.24509(8) -0.04528(14) -0.08252(8) 0.0224(3) Uani 1 1 d . . . . .
H21 H 0.2014 0.0145 -0.0884 0.027 Uiso 1 1 calc R U . . .
C22 C 0.31774(9) 0.02458(15) -0.10509(8) 0.0261(3) Uani 1 1 d . . . . .
H22A H 0.3271 0.0945 -0.0698 0.031 Uiso 1 1 calc R U . . .
H22B H 0.3630 -0.0307 -0.0999 0.031 Uiso 1 1 calc R U . . .
C23 C 0.30940(10) 0.07254(15) -0.18717(9) 0.0308(3) Uani 1 1 d . . . . .
H23A H 0.2687 0.1363 -0.1907 0.037 Uiso 1 1 calc R U . . .
H23B H 0.3586 0.1109 -0.2007 0.037 Uiso 1 1 calc R U . . .
C24 C 0.28860(10) -0.02965(16) -0.24368(9) 0.0306(3) Uani 1 1 d . . . . .
H24A H 0.2799 0.0054 -0.2955 0.037 Uiso 1 1 calc R U . . .
H24B H 0.3319 -0.0887 -0.2448 0.037 Uiso 1 1 calc R U . . .
C25 C 0.21609(9) -0.09591(17) -0.22108(9) 0.0308(3) Uani 1 1 d . . . . .
H25A H 0.2041 -0.1633 -0.2577 0.037 Uiso 1 1 calc R U . . .
H25B H 0.1720 -0.0380 -0.2236 0.037 Uiso 1 1 calc R U . . .
C26 C 0.22641(9) -0.14841(15) -0.14043(9) 0.0284(3) Uani 1 1 d . . . . .
H26A H 0.2689 -0.2092 -0.1384 0.034 Uiso 1 1 calc R U . . .
H26B H 0.1785 -0.1908 -0.1271 0.034 Uiso 1 1 calc R U . . .
C31A C 0.17337(19) -0.1857(3) 0.04807(18) 0.0209(6) Uani 0.65 1 d . . P A 1
H31A H 0.1690 -0.1729 0.1041 0.025 Uiso 0.65 1 calc R U P A 1
C32A C 0.18409(14) -0.3249(2) 0.03629(15) 0.0268(5) Uani 0.65 1 d . . P A 1
H32A H 0.1887 -0.3422 -0.0187 0.032 Uiso 0.65 1 calc R U P A 1
H32B H 0.2323 -0.3522 0.0640 0.032 Uiso 0.65 1 calc R U P A 1
C33A C 0.1159(6) -0.3956(8) 0.0653(3) 0.0346(14) Uani 0.65 1 d . . P A 1
H33A H 0.1145 -0.3845 0.1212 0.041 Uiso 0.65 1 calc R U P A 1
H33B H 0.1228 -0.4841 0.0551 0.041 Uiso 0.65 1 calc R U P A 1
C34A C 0.03926(17) -0.3526(3) 0.0272(2) 0.0367(6) Uani 0.65 1 d . . P A 1
H34A H 0.0386 -0.3700 -0.0283 0.044 Uiso 0.65 1 calc R U P A 1
H34B H -0.0039 -0.3981 0.0488 0.044 Uiso 0.65 1 calc R U P A 1
C35A C 0.02827(15) -0.2151(3) 0.0397(2) 0.0343(6) Uani 0.65 1 d . . P A 1
H35A H 0.0241 -0.1985 0.0948 0.041 Uiso 0.65 1 calc R U P A 1
H35B H -0.0202 -0.1877 0.0125 0.041 Uiso 0.65 1 calc R U P A 1
C36A C 0.0976(8) -0.1423(14) 0.0096(7) 0.0285(17) Uani 0.65 1 d . . P A 1
H36A H 0.0992 -0.1538 -0.0463 0.034 Uiso 0.65 1 calc R U P A 1
H36B H 0.0907 -0.0538 0.0197 0.034 Uiso 0.65 1 calc R U P A 1
C31B C 0.1767(4) -0.2117(6) 0.0201(4) 0.0262(12) Uani 0.35 1 d . . P A 2
H31B H 0.1858 -0.2674 -0.0238 0.031 Uiso 0.35 1 calc R U P A 2
C32B C 0.1815(3) -0.2890(5) 0.0912(3) 0.0352(11) Uani 0.35 1 d . . P A 2
H32C H 0.1746 -0.2362 0.1363 0.042 Uiso 0.35 1 calc R U P A 2
H32D H 0.2332 -0.3275 0.0971 0.042 Uiso 0.35 1 calc R U P A 2
C33B C 0.1184(11) -0.3904(16) 0.0873(6) 0.029(2) Uani 0.35 1 d . . P A 2
H33C H 0.1302 -0.4502 0.0471 0.034 Uiso 0.35 1 calc R U P A 2
H33D H 0.1193 -0.4346 0.1366 0.034 Uiso 0.35 1 calc R U P A 2
C34B C 0.0393(3) -0.3391(6) 0.0705(4) 0.0422(13) Uani 0.35 1 d . . P A 2
H34C H 0.0021 -0.4075 0.0636 0.051 Uiso 0.35 1 calc R U P A 2
H34D H 0.0242 -0.2898 0.1147 0.051 Uiso 0.35 1 calc R U P A 2
C35B C 0.0347(3) -0.2615(8) 0.0015(4) 0.0458(15) Uani 0.35 1 d . . P A 2
H35C H -0.0183 -0.2282 -0.0059 0.055 Uiso 0.35 1 calc R U P A 2
H35D H 0.0449 -0.3127 -0.0435 0.055 Uiso 0.35 1 calc R U P A 2
C36B C 0.0919(15) -0.155(2) 0.0059(13) 0.032(5) Uani 0.35 1 d . . P A 2
H36C H 0.0801 -0.0998 0.0483 0.038 Uiso 0.35 1 calc R U P A 2
H36D H 0.0886 -0.1081 -0.0423 0.038 Uiso 0.35 1 calc R U P A 2
C41 C 0.06985(9) 0.03909(16) 0.17088(9) 0.0287(3) Uani 1 1 d . . . . .
H41 H 0.0754 0.0980 0.1316 0.034 Uiso 1 1 calc R U . . .
C42 C -0.00367(9) 0.00182(19) 0.18717(11) 0.0388(4) Uani 1 1 d . . . . .
H42 H -0.0472 0.0360 0.1597 0.047 Uiso 1 1 calc R U . . .
C43 C -0.01419(10) -0.08472(18) 0.24312(12) 0.0399(4) Uani 1 1 d . . . . .
H43 H -0.0644 -0.1107 0.2552 0.048 Uiso 1 1 calc R U . . .
C44 C 0.05129(10) -0.13216(17) 0.28084(10) 0.0350(4) Uani 1 1 d . . . . .
H44 H 0.0468 -0.1931 0.3190 0.042 Uiso 1 1 calc R U . . .
C45 C 0.12346(9) -0.09025(15) 0.26263(9) 0.0279(3) Uani 1 1 d . . . . .
H45 H 0.1676 -0.1233 0.2896 0.034 Uiso 1 1 calc R U . . .
C51 C 0.36384(9) 0.25727(15) 0.15304(9) 0.0281(3) Uani 1 1 d . . . . .
H51 H 0.3203 0.2929 0.1264 0.034 Uiso 1 1 calc R U . . .
C52 C 0.43493(11) 0.31535(17) 0.14933(10) 0.0370(4) Uani 1 1 d . . . . .
H52 H 0.4391 0.3889 0.1208 0.044 Uiso 1 1 calc R U . . .
C53 C 0.49953(10) 0.26562(19) 0.18728(10) 0.0399(4) Uani 1 1 d . . . . .
H53 H 0.5487 0.3040 0.1861 0.048 Uiso 1 1 calc R U . . .
C54 C 0.48978(10) 0.15839(19) 0.22680(10) 0.0379(4) Uani 1 1 d . . . . .
H54 H 0.5328 0.1206 0.2531 0.046 Uiso 1 1 calc R U . . .
C55 C 0.41745(9) 0.10545(17) 0.22836(9) 0.0306(3) Uani 1 1 d . . . . .
H55 H 0.4125 0.0314 0.2562 0.037 Uiso 1 1 calc R U . . .
C61 C 0.17817(9) 0.16662(15) 0.34305(9) 0.0283(3) Uani 1 1 d . . . . .
H61 H 0.1385 0.1929 0.3073 0.034 Uiso 1 1 calc R U . . .
C62 C 0.17013(10) 0.19095(17) 0.41947(10) 0.0336(4) Uani 1 1 d . . . . .
H62 H 0.1258 0.2334 0.4352 0.040 Uiso 1 1 calc R U . . .
C63 C 0.22647(11) 0.15352(17) 0.47305(9) 0.0347(4) Uani 1 1 d . . . . .
H63 H 0.2219 0.1691 0.5259 0.042 Uiso 1 1 calc R U . . .
C64 C 0.28976(11) 0.09253(17) 0.44681(9) 0.0338(4) Uani 1 1 d . . . . .
H64 H 0.3301 0.0658 0.4817 0.041 Uiso 1 1 calc R U . . .
C65 C 0.29412(10) 0.07071(15) 0.36975(9) 0.0286(3) Uani 1 1 d . . . . .
H65 H 0.3378 0.0276 0.3531 0.034 Uiso 1 1 calc R U . . .

loop_
_atom_site_aniso_label
_atom_site_aniso_U_11
_atom_site_aniso_U_22
_atom_site_aniso_U_33
_atom_site_aniso_U_23
_atom_site_aniso_U_13
_atom_site_aniso_U_12
Ru 0.01532(6) 0.02133(7) 0.01852(6) 0.00159(4) 0.00338(4) 0.00212(4)
Cl1 0.02704(18) 0.02523(17) 0.02613(16) 0.00255(13) 0.00585(13) 0.00672(13)
Cl2 0.02219(16) 0.02376(17) 0.02584(16) 0.00311(13) 0.00344(12) 0.00368(12)
P 0.01573(17) 0.01997(17) 0.02523(17) 0.00174(13) 0.00420(13) 0.00002(13)
N1 0.0191(6) 0.0250(6) 0.0236(6) -0.0001(5) 0.0044(4) 0.0016(5)
N2 0.0212(6) 0.0272(6) 0.0223(6) -0.0033(5) 0.0052(5) -0.0006(5)
N3 0.0219(6) 0.0240(6) 0.0225(6) 0.0012(5) 0.0047(5) -0.0002(5)
C1 0.0229(7) 0.0242(7) 0.0214(6) 0.0013(5) 0.0040(5) 0.0049(5)
C11 0.0169(6) 0.0237(7) 0.0257(7) 0.0007(5) 0.0038(5) 0.0027(5)
C12 0.0182(7) 0.0291(8) 0.0324(8) -0.0009(6) 0.0013(6) 0.0000(5)
C13 0.0199(7) 0.0466(10) 0.0329(8) 0.0024(7) -0.0007(6) 0.0039(7)
C14 0.0250(8) 0.0518(11) 0.0481(10) 0.0006(9) 0.0025(7) 0.0152(8)
C15 0.0344(9) 0.0352(9) 0.0501(10) -0.0007(8) 0.0043(8) 0.0157(7)
C16 0.0250(7) 0.0270(8) 0.0346(8) -0.0034(6) 0.0043(6) 0.0059(6)
C21 0.0200(7) 0.0247(7) 0.0228(6) -0.0017(5) 0.0023(5) -0.0001(5)
C22 0.0258(7) 0.0278(8) 0.0245(7) 0.0025(6) 0.0008(6) -0.0056(6)
C23 0.0352(9) 0.0314(9) 0.0257(7) 0.0048(6) 0.0011(6) -0.0028(6)
C24 0.0317(8) 0.0351(9) 0.0252(7) 0.0015(6) 0.0024(6) 0.0037(7)
C25 0.0242(8) 0.0373(9) 0.0307(8) -0.0086(7) -0.0015(6) 0.0035(6)
C26 0.0256(7) 0.0301(8) 0.0300(7) -0.0078(6) 0.0056(6) -0.0062(6)
C31A 0.0182(12) 0.0208(14) 0.0240(16) -0.0021(11) 0.0046(12) -0.0022(9)
C32A 0.0239(11) 0.0218(11) 0.0354(13) -0.0018(9) 0.0067(9) -0.0025(9)
C33A 0.041(2) 0.0251(17) 0.039(4) 0.000(3) 0.013(3) -0.0074(14)
C34A 0.0305(14) 0.0354(16) 0.0449(17) -0.0049(15) 0.0085(14) -0.0140(11)
C35A 0.0190(12) 0.0350(15) 0.0493(17) -0.0009(13) 0.0064(12) -0.0055(10)
C36A 0.016(3) 0.034(3) 0.036(3) 0.004(2) 0.005(2) -0.0090(19)
C31B 0.021(2) 0.031(3) 0.027(3) 0.003(2) 0.004(2) -0.005(2)
C32B 0.028(2) 0.035(3) 0.042(3) 0.010(2) -0.003(2) -0.0059(19)
C33B 0.030(3) 0.030(4) 0.025(5) 0.005(4) 0.005(4) -0.011(2)
C34B 0.027(3) 0.049(4) 0.051(4) 0.010(3) 0.006(3) -0.015(2)
C35B 0.021(2) 0.069(5) 0.047(3) 0.013(3) -0.005(2) -0.012(3)
C36B 0.018(6) 0.037(8) 0.039(6) 0.013(5) -0.007(4) 0.002(5)
C41 0.0218(7) 0.0352(8) 0.0292(7) 0.0044(6) 0.0025(6) 0.0015(6)
C42 0.0175(7) 0.0521(11) 0.0468(10) 0.0050(8) 0.0012(7) 0.0033(7)
C43 0.0217(8) 0.0482(11) 0.0508(11) 0.0017(8) 0.0131(7) -0.0050(7)
C44 0.0307(8) 0.0361(9) 0.0390(9) 0.0064(7) 0.0116(7) -0.0030(7)
C45 0.0237(7) 0.0296(8) 0.0309(8) 0.0035(6) 0.0054(6) 0.0009(6)
C51 0.0281(8) 0.0298(8) 0.0270(7) -0.0023(6) 0.0074(6) -0.0030(6)
C52 0.0398(10) 0.0353(9) 0.0372(9) -0.0048(7) 0.0140(7) -0.0130(7)
C53 0.0280(8) 0.0540(11) 0.0385(9) -0.0150(8) 0.0103(7) -0.0155(8)
C54 0.0205(8) 0.0538(11) 0.0395(9) -0.0087(8) 0.0012(6) -0.0027(7)
C55 0.0230(7) 0.0372(9) 0.0317(8) -0.0019(7) 0.0021(6) 0.0003(6)
C61 0.0252(7) 0.0313(8) 0.0290(7) -0.0007(6) 0.0062(6) 0.0022(6)
C62 0.0315(8) 0.0383(9) 0.0324(8) -0.0062(7) 0.0136(7) -0.0016(7)
C63 0.0439(10) 0.0379(9) 0.0229(7) -0.0044(6) 0.0081(6) -0.0105(7)
C64 0.0401(9) 0.0350(9) 0.0258(8) -0.0006(6) -0.0033(7) -0.0017(7)
C65 0.0281(8) 0.0304(8) 0.0272(7) -0.0014(6) 0.0004(6) 0.0026(6)

loop_
_atom_type_symbol
_atom_type_description
_atom_type_scat_dispersion_real
_atom_type_scat_dispersion_imag
_atom_type_scat_source
C C 0.0033 0.0016 'International Tables Vol C Tables 4.2.6.8 and 6.1.1.4'
H H 0.0000 0.0000 'International Tables Vol C Tables 4.2.6.8 and 6.1.1.4'
N N 0.0061 0.0033 'International Tables Vol C Tables 4.2.6.8 and 6.1.1.4'
P P 0.1023 0.0942 'International Tables Vol C Tables 4.2.6.8 and 6.1.1.4'
Cl Cl 0.1484 0.1585 'International Tables Vol C Tables 4.2.6.8 and 6.1.1.4'
Ru Ru -1.2594 0.8363 'International Tables Vol C Tables 4.2.6.8 and 6.1.1.4'

loop_
_geom_angle_atom_site_label_1
_geom_angle_atom_site_label_2
_geom_angle_atom_site_label_3
_geom_angle
N1 Ru N2 176.20(5)
N1 Ru N3 84.45(5)
N2 Ru N3 92.00(5)
N1 Ru C1 94.58(5)
N2 Ru C1 88.83(5)
N3 Ru C1 174.58(5)
N1 Ru Cl2 90.58(4)
N2 Ru Cl2 90.70(4)
N3 Ru Cl2 88.76(4)
C1 Ru Cl2 96.59(4)
N1 Ru Cl1 88.12(4)
N2 Ru Cl1 90.51(4)
N3 Ru Cl1 89.67(4)
C1 Ru Cl1 84.96(4)
Cl2 Ru Cl1 178.054(12)
C1 P C11 111.72(7)
C1 P C31A 103.52(11)
C11 P C31A 108.53(12)
C1 P C21 108.22(7)
C11 P C21 111.37(7)
C31A P C21 113.27(11)
C1 P C31B 119.8(2)
C11 P C31B 105.3(2)
C21 P C31B 99.8(2)
C45 N1 C41 116.38(13)
C45 N1 Ru 119.96(10)
C41 N1 Ru 123.06(10)
C51 N2 C55 115.83(14)
C51 N2 Ru 121.67(10)
C55 N2 Ru 122.50(11)
C65 N3 C61 116.34(13)
C65 N3 Ru 124.13(10)
C61 N3 Ru 119.48(10)
P C1 Ru 129.19(8)
C12 C11 C16 109.86(12)
C12 C11 P 113.23(10)
C16 C11 P 117.13(10)
C13 C12 C11 109.21(13)
C12 C13 C14 111.75(14)
C13 C14 C15 111.31(14)
C14 C15 C16 111.82(15)
C15 C16 C11 109.19(13)
C26 C21 C22 109.75(12)
C26 C21 P 117.39(11)
C22 C21 P 110.84(10)
C23 C22 C21 111.87(12)
C24 C23 C22 111.69(13)
C25 C24 C23 110.41(13)
C24 C25 C26 111.19(13)
C25 C26 C21 110.35(13)
C36A C31A C32A 110.7(7)
C36A C31A P 109.8(6)
C32A C31A P 116.2(2)
C33A C32A C31A 110.6(4)
C32A C33A C34A 111.8(5)
C35A C34A C33A 110.5(4)
C34A C35A C36A 110.3(6)
C31A C36A C35A 110.9(7)
C32B C31B C36B 110.7(9)
C32B C31B P 113.4(4)
C36B C31B P 111.0(11)
C31B C32B C33B 110.7(6)
C34B C33B C32B 112.2(12)
C35B C34B C33B 112.7(7)
C34B C35B C36B 112.7(9)
C35B C36B C31B 107.9(15)
N1 C41 C42 122.75(15)
C43 C42 C41 120.40(16)
C42 C43 C44 117.36(15)
C43 C44 C45 119.64(16)
N1 C45 C44 123.45(15)
N2 C51 C52 123.40(16)
C53 C52 C51 119.74(17)
C54 C53 C52 117.28(16)
C53 C54 C55 120.10(17)
N2 C55 C54 123.64(17)
N3 C61 C62 123.06(15)
C63 C62 C61 119.99(15)
C62 C63 C64 117.44(15)
C65 C64 C63 119.68(16)
N3 C65 C64 123.49(15)

loop_
_geom_bond_atom_site_label_1
_geom_bond_atom_site_label_2
_geom_bond_distance
Ru N1 2.0869(12)
Ru N2 2.1092(12)
Ru N3 2.1403(12)
Ru C1 2.1662(14)
Ru Cl2 2.4268(4)
Ru Cl1 2.4383(4)
P C1 1.7806(15)
P C11 1.8259(14)
P C31A 1.831(3)
P C21 1.8466(15)
P C31B 1.888(6)
N1 C45 1.350(2)
N1 C41 1.3550(19)
N2 C51 1.348(2)
N2 C55 1.349(2)
N3 C65 1.348(2)
N3 C61 1.3496(19)
C11 C12 1.536(2)
C11 C16 1.537(2)
C12 C13 1.522(2)
C13 C14 1.523(3)
C14 C15 1.528(3)
C15 C16 1.530(2)
C21 C26 1.538(2)
C21 C22 1.541(2)
C22 C23 1.531(2)
C23 C24 1.522(2)
C24 C25 1.520(2)
C25 C26 1.528(2)
C31A C36A 1.519(14)
C31A C32A 1.544(4)
C32A C33A 1.520(10)
C33A C34A 1.530(10)
C34A C35A 1.528(4)
C35A C36A 1.556(14)
C31B C32B 1.504(8)
C31B C36B 1.60(2)
C32B C33B 1.555(17)
C33B C34B 1.49(2)
C34B C35B 1.475(8)
C35B C36B 1.52(3)
C41 C42 1.382(2)
C42 C43 1.380(3)
C43 C44 1.383(3)
C44 C45 1.385(2)
C51 C52 1.390(2)
C52 C53 1.383(3)
C53 C54 1.374(3)
C54 C55 1.382(2)
C61 C62 1.381(2)
C62 C63 1.380(3)
C63 C64 1.382(3)
C64 C65 1.378(2)

loop_
_geom_torsion_atom_site_label_1
_geom_torsion_atom_site_label_2
_geom_torsion_atom_site_label_3
_geom_torsion_atom_site_label_4
_geom_torsion
N2 Ru N1 C45 -73.5(8)
N3 Ru N1 C45 -52.56(12)
C1 Ru N1 C45 132.80(12)
Cl2 Ru N1 C45 36.14(11)
Cl1 Ru N1 C45 -142.41(11)
N2 Ru N1 C41 97.3(7)
N3 Ru N1 C41 118.20(13)
C1 Ru N1 C41 -56.44(13)
Cl2 Ru N1 C41 -153.09(12)
Cl1 Ru N1 C41 28.35(12)
N1 Ru N2 C51 -92.6(7)
N3 Ru N2 C51 -113.48(11)
C1 Ru N2 C51 61.16(12)
Cl2 Ru N2 C51 157.73(11)
Cl1 Ru N2 C51 -23.79(11)
N1 Ru N2 C55 87.5(7)
N3 Ru N2 C55 66.65(12)
C1 Ru N2 C55 -118.71(12)
Cl2 Ru N2 C55 -22.13(12)
Cl1 Ru N2 C55 156.34(12)
N1 Ru N3 C65 125.57(13)
N2 Ru N3 C65 -55.78(13)
C1 Ru N3 C65 -154.5(5)
Cl2 Ru N3 C65 34.87(12)
Cl1 Ru N3 C65 -146.28(12)
N1 Ru N3 C61 -51.81(12)
N2 Ru N3 C61 126.84(12)
C1 Ru N3 C61 28.1(6)
Cl2 Ru N3 C61 -142.50(11)
Cl1 Ru N3 C61 36.34(11)
C11 P C1 Ru -56.68(12)
C31A P C1 Ru 59.91(15)
C21 P C1 Ru -179.64(9)
C31B P C1 Ru 67.1(3)
N1 Ru C1 P -75.03(10)
N2 Ru C1 P 106.65(10)
N3 Ru C1 P -154.5(5)
Cl2 Ru C1 P 16.08(10)
Cl1 Ru C1 P -162.74(10)
C1 P C11 C12 -37.63(13)
C31A P C11 C12 -151.14(14)
C21 P C11 C12 83.51(12)
C31B P C11 C12 -169.2(2)
C1 P C11 C16 -167.08(11)
C31A P C11 C16 79.41(15)
C21 P C11 C16 -45.93(13)
C31B P C11 C16 61.3(2)
C16 C11 C12 C13 -60.69(16)
P C11 C12 C13 166.25(11)
C11 C12 C13 C14 57.71(18)
C12 C13 C14 C15 -54.3(2)
C13 C14 C15 C16 53.8(2)
C14 C15 C16 C11 -56.58(19)
C12 C11 C16 C15 60.08(17)
P C11 C16 C15 -168.90(12)
C1 P C21 C26 -160.43(11)
C11 P C21 C26 76.40(12)
C31A P C21 C26 -46.27(16)
C31B P C21 C26 -34.4(2)
C1 P C21 C22 72.37(12)
C11 P C21 C22 -50.80(12)
C31A P C21 C22 -173.46(14)
C31B P C21 C22 -161.6(2)
C26 C21 C22 C23 54.82(17)
P C21 C22 C23 -173.90(11)
C21 C22 C23 C24 -54.48(18)
C22 C23 C24 C25 55.11(18)
C23 C24 C25 C26 -57.71(18)
C24 C25 C26 C21 59.10(17)
C22 C21 C26 C25 -56.79(16)
P C21 C26 C25 175.48(10)
C1 P C31A C36A 76.4(6)
C11 P C31A C36A -164.8(6)
C21 P C31A C36A -40.6(6)
C1 P C31A C32A -157.0(2)
C11 P C31A C32A -38.2(2)
C21 P C31A C32A 86.0(2)
C36A C31A C32A C33A -56.2(6)
P C31A C32A C33A 177.6(3)
C31A C32A C33A C34A 56.4(5)
C32A C33A C34A C35A -57.0(5)
C33A C34A C35A C36A 56.4(7)
C32A C31A C36A C35A 56.6(9)
P C31A C36A C35A -173.7(6)
C34A C35A C36A C31A -57.1(10)
C1 P C31B C32B -77.1(5)
C11 P C31B C32B 49.7(5)
C21 P C31B C32B 165.2(4)
C1 P C31B C36B 48.3(10)
C11 P C31B C36B 175.1(10)
C21 P C31B C36B -69.4(10)
C36B C31B C32B C33B 55.3(15)
P C31B C32B C33B -179.2(8)
C31B C32B C33B C34B -53.3(9)
C32B C33B C34B C35B 53.3(10)
C33B C34B C35B C36B -57.1(14)
C34B C35B C36B C31B 57.2(17)
C32B C31B C36B C35B -57.1(16)
P C31B C36B C35B 176.0(10)
C45 N1 C41 C42 1.3(2)
Ru N1 C41 C42 -169.73(14)
N1 C41 C42 C43 -0.8(3)
C41 C42 C43 C44 -0.6(3)
C42 C43 C44 C45 1.3(3)
C41 N1 C45 C44 -0.6(2)
Ru N1 C45 C44 170.78(13)
C43 C44 C45 N1 -0.7(3)
C55 N2 C51 C52 -1.0(2)
Ru N2 C51 C52 179.17(12)
N2 C51 C52 C53 0.2(3)
C51 C52 C53 C54 0.7(3)
C52 C53 C54 C55 -0.8(3)
C51 N2 C55 C54 0.8(2)
Ru N2 C55 C54 -179.35(13)
C53 C54 C55 N2 0.1(3)
C65 N3 C61 C62 0.6(2)
Ru N3 C61 C62 178.20(13)
N3 C61 C62 C63 -0.3(3)
C61 C62 C63 C64 0.3(3)
C62 C63 C64 C65 -0.5(3)
C61 N3 C65 C64 -0.9(2)
Ru N3 C65 C64 -178.35(13)
C63 C64 C65 N3 0.9(3)
